data_7116425
loop_
_publ_author_name
'Eva Jurgens'
'Barbara Wucher'
'Frank Rominger'
'Karl W. Tornroos'
'Doris Kunz'

_publ_section_title
;
 Selective rearrangement of terminal epoxides into methylketones catalysed
 by a nucleophilic rhodium-NHC-pincer complex
;
_journal_name_full Chem.Commun.
_journal_page_first 1897
_journal_paper_doi 10.1039/C4cc07154A
_journal_volume 51
_journal_year 2015
_chemical_formula_moiety '3(C35 H42 N5 O2 Rh), C4 H8 O'
_chemical_formula_sum 'C109 H134 N15 O7 Rh3'
_chemical_formula_weight 2075.03
_chemical_name_systematic Compound3b
_chemical_properties_physical Air-sensitive
_space_group_crystal_system monoclinic
_space_group_IT_number 14
_space_group_name_Hall '-P 2yn'
_space_group_name_H-M_alt 'P 1 21/n 1'
_symmetry_space_group_name_Hall '-P 2yn'
_symmetry_space_group_name_H-M 'P 1 21/n 1'
_atom_sites_solution_hydrogens geom
_audit_creation_method SHELXL-2014/6
_audit_update_record
;
2014-08-07 deposited with the CCDC.
2014-12-11 downloaded from the CCDC.
;
_cell_angle_alpha 90
_cell_angle_beta 90.0110(7)
_cell_angle_gamma 90
_cell_formula_units_Z 4
_cell_length_a 21.7612(5)
_cell_length_b 21.6015(5)
_cell_length_c 23.3468(5)
_cell_measurement_reflns_used 9967
_cell_measurement_temperature 150(2)
_cell_measurement_theta_max 22.98
_cell_measurement_theta_min 2.19
_cell_volume 10974.7(4)
_computing_cell_refinement 'SAINT, Bruker 2012'
_computing_data_collection 'APEX2, Bruker 2012'
_computing_data_reduction 'SAINT, Bruker 2012'
_computing_molecular_graphics 'Mercury 3.3, CCDC 2013'
_computing_structure_refinement 'SHELXL-2014/6 (Sheldrick, 2014)'
_computing_structure_solution 'AUTOSTRUCTURE, Bruker 2012'
_diffrn_ambient_temperature 150(2)
_diffrn_measured_fraction_theta_full 0.979
_diffrn_measured_fraction_theta_max 0.998
_diffrn_measurement_device_type 'SMART APEX II Duo'
_diffrn_measurement_method '\w/\p scans'
_diffrn_radiation_monochromator 'Quazar MX'
_diffrn_radiation_type MoK\a
_diffrn_radiation_wavelength 0.71073
_diffrn_reflns_av_R_equivalents 0.0819
_diffrn_reflns_av_unetI/netI 0.0388
_diffrn_reflns_Laue_measured_fraction_full 0.979
_diffrn_reflns_Laue_measured_fraction_max 0.998
_diffrn_reflns_limit_h_max 25
_diffrn_reflns_limit_h_min -25
_diffrn_reflns_limit_k_max 25
_diffrn_reflns_limit_k_min -25
_diffrn_reflns_limit_l_max 27
_diffrn_reflns_limit_l_min -27
_diffrn_reflns_number 262129
_diffrn_reflns_point_group_measured_fraction_full 0.979
_diffrn_reflns_point_group_measured_fraction_max 0.998
_diffrn_reflns_theta_full 25.242
_diffrn_reflns_theta_max 25.067
_diffrn_reflns_theta_min 1.589
_diffrn_source 'Incoatec I\muS Microsource'
_exptl_absorpt_coefficient_mu 0.504
_exptl_absorpt_correction_type multi-scan
_exptl_absorpt_process_details 'SADABS 2012/1, Bruker 2012'
_exptl_crystal_colour 'pale orange'
_exptl_crystal_density_diffrn 1.256
_exptl_crystal_description block
_exptl_crystal_F_000 4336
_exptl_crystal_recrystallization_method 'Re-crystallisation from solvent: pentane, thf'
_exptl_crystal_size_max 0.229
_exptl_crystal_size_mid 0.157
_exptl_crystal_size_min 0.127
_exptl_transmission_factor_max 1.0000
_exptl_transmission_factor_min 0.9188
_refine_diff_density_max 2.151
_refine_diff_density_min -1.536
_refine_diff_density_rms 0.083
_refine_ls_extinction_method none
_refine_ls_goodness_of_fit_ref 1.029
_refine_ls_hydrogen_treatment constr
_refine_ls_matrix_type full
_refine_ls_number_parameters 1288
_refine_ls_number_reflns 19427
_refine_ls_number_restraints 1333
_refine_ls_restrained_S_all 1.033
_refine_ls_R_factor_all 0.0762
_refine_ls_R_factor_gt 0.0544
_refine_ls_shift/su_max 0.001
_refine_ls_shift/su_mean 0.000
_refine_ls_structure_factor_coef Fsqd
_refine_ls_weighting_details 'w=1/[\s^2^(Fo^2^)+(0.0606P)^2^+31.3792P] where P=(Fo^2^+2Fc^2^)/3'
_refine_ls_weighting_scheme calc
_refine_ls_wR_factor_gt 0.1335
_refine_ls_wR_factor_ref 0.1460
_reflns_Friedel_coverage 0.000
_reflns_number_gt 14852
_reflns_number_total 19427
_reflns_threshold_expression 'I > 2\s(I)'
_cod_data_source_file c4cc07154a2a.cif
_cod_data_source_block compound3b
_cod_database_code 7116425
_shelx_space_group_comment
;
The symmetry employed for this shelxl refinement is uniquely defined
by the following loop, which should always be used as a source of
symmetry information in preference to the above space-group names.
They are only intended as comments.
;
_shelx_estimated_absorpt_t_min 0.893
_shelx_estimated_absorpt_t_max 0.939
_shelxl_version_number 2014/6

loop_
_space_group_symop_operation_xyz
'x, y, z'
'-x+1/2, y+1/2, -z+1/2'
'-x, -y, -z'
'x-1/2, -y-1/2, z-1/2'

loop_
_atom_site_label
_atom_site_type_symbol
_atom_site_fract_x
_atom_site_fract_y
_atom_site_fract_z
_atom_site_U_iso_or_equiv
_atom_site_adp_type
_atom_site_occupancy
_atom_site_site_symmetry_order
_atom_site_calc_flag
_atom_site_refinement_flags_posn
_atom_site_refinement_flags_adp
_atom_site_refinement_flags_occupancy
_atom_site_disorder_assembly
_atom_site_disorder_group
Rh3 Rh 0.54727(2) 0.39797(2) 0.49704(2) 0.03186(10) Uani 1 1 d . U . . .
C37F C 0.595(2) 0.2480(13) 0.6770(19) 0.132(4) Uani 0.449(11) 1 d D U P A 1
H37A H 0.5968 0.2489 0.7194 0.159 Uiso 0.449(11) 1 calc R U P A 1
H37B H 0.5554 0.2300 0.6652 0.159 Uiso 0.449(11) 1 calc R U P A 1
C38F C 0.6473(10) 0.2094(10) 0.6540(11) 0.124(7) Uani 0.449(11) 1 d D U P A 1
H38A H 0.6571 0.2230 0.6146 0.148 Uiso 0.449(11) 1 calc R U P A 1
H38B H 0.6842 0.2159 0.6780 0.148 Uiso 0.449(11) 1 calc R U P A 1
C39F C 0.6321(13) 0.1454(10) 0.6534(12) 0.166(10) Uani 0.449(11) 1 d D U P A 1
H39A H 0.6664 0.1218 0.6371 0.249 Uiso 0.449(11) 1 calc R U P A 1
H39B H 0.5953 0.1389 0.6301 0.249 Uiso 0.449(11) 1 calc R U P A 1
H39C H 0.6243 0.1313 0.6926 0.249 Uiso 0.449(11) 1 calc R U P A 1
C37G C 0.5862(17) 0.2479(12) 0.6748(15) 0.132(4) Uani 0.551(11) 1 d D U P A 2
H37C H 0.5410 0.2451 0.6791 0.159 Uiso 0.551(11) 1 calc R U P A 2
H37D H 0.5980 0.2186 0.6441 0.159 Uiso 0.551(11) 1 calc R U P A 2
C38G C 0.6146(12) 0.2250(11) 0.7299(8) 0.172(9) Uani 0.551(11) 1 d D U P A 2
H38C H 0.6599 0.2224 0.7271 0.206 Uiso 0.551(11) 1 calc R U P A 2
H38D H 0.5980 0.1841 0.7411 0.206 Uiso 0.551(11) 1 calc R U P A 2
C39G C 0.5946(14) 0.2756(13) 0.7716(10) 0.208(12) Uani 0.551(11) 1 d D U P A 2
H39D H 0.6024 0.2620 0.8110 0.313 Uiso 0.551(11) 1 calc R U P A 2
H39E H 0.5506 0.2838 0.7667 0.313 Uiso 0.551(11) 1 calc R U P A 2
H39F H 0.6179 0.3135 0.7639 0.313 Uiso 0.551(11) 1 calc R U P A 2
Rh2 Rh 0.46938(2) 0.03332(2) 0.39431(2) 0.03484(10) Uani 1 1 d . U . . .
C39A C 0.2108(11) 0.1223(9) 0.5001(9) 0.320(13) Uani 1 1 d D U . . .
H39G H 0.2051 0.0775 0.5043 0.384 Uiso 1 1 calc R U . . .
H39H H 0.2471 0.1303 0.4763 0.384 Uiso 1 1 calc R U . . .
H39I H 0.2165 0.1411 0.5379 0.384 Uiso 1 1 calc R U . . .
C28A C 0.1556(8) 0.7700(6) 0.3634(5) 0.204(6) Uani 1 1 d . U . . .
H28A H 0.1428 0.7993 0.3337 0.306 Uiso 1 1 calc R U . . .
H28B H 0.1973 0.7801 0.3761 0.306 Uiso 1 1 calc R U . . .
H28C H 0.1274 0.7726 0.3960 0.306 Uiso 1 1 calc R U . . .
C30C C 0.6682(2) 0.3767(3) 0.1831(2) 0.0512(13) Uani 1 1 d . U . . .
H30A H 0.6839 0.3644 0.1455 0.077 Uiso 1 1 calc R U . . .
H30B H 0.7010 0.3731 0.2117 0.077 Uiso 1 1 calc R U . . .
H30C H 0.6538 0.4196 0.1815 0.077 Uiso 1 1 calc R U . . .
Rh1 Rh 0.07630(2) 0.43819(2) 0.50549(2) 0.04422(12) Uani 1 1 d . U . . .
N4 N 0.51355(15) 0.40508(15) 0.41734(15) 0.0276(7) Uani 1 1 d . U . . .
N5C N 0.40786(17) 0.42619(17) 0.49729(16) 0.0328(8) Uani 1 1 d . U . . .
C38A C 0.1580(12) 0.1483(8) 0.4734(11) 0.318(12) Uani 1 1 d D U . . .
H38E H 0.1213 0.1395 0.4970 0.382 Uiso 1 1 calc R U . . .
H38F H 0.1519 0.1288 0.4354 0.382 Uiso 1 1 calc R U . . .
N10C N 0.64952(16) 0.38907(17) 0.40522(17) 0.0342(8) Uani 1 1 d . U . . .
O1A O 0.20304(16) 0.4712(2) 0.50760(17) 0.0601(10) Uani 1 1 d . U . . .
N2C N 0.44548(19) 0.44347(17) 0.58071(16) 0.0372(9) Uani 1 1 d . U . . .
O2B O 0.37925(17) 0.06387(18) 0.39342(16) 0.0547(9) Uani 1 1 d . U . . .
C37A C 0.1654(10) 0.2220(7) 0.4655(7) 0.270(9) Uani 1 1 d D U . . .
H37E H 0.2096 0.2327 0.4632 0.324 Uiso 1 1 calc R U . . .
H37F H 0.1456 0.2350 0.4293 0.324 Uiso 1 1 calc R U . . .
N5B N 0.55666(18) 0.12694(17) 0.33690(16) 0.0375(9) Uani 1 1 d . U . . .
N00B N 0.55540(16) 0.00059(16) 0.38880(16) 0.0312(8) Uani 1 1 d . U . . .
O1C O 0.50990(18) 0.27586(17) 0.46505(17) 0.0557(10) Uani 1 1 d . U . . .
O2C O 0.58045(17) 0.38480(19) 0.57786(16) 0.0567(10) Uani 1 1 d . U . . .
N10B N 0.48488(17) -0.09076(16) 0.45778(16) 0.0323(8) Uani 1 1 d . U . . .
N7C N 0.68957(18) 0.40615(19) 0.48800(18) 0.0418(9) Uani 1 1 d . U . . .
N7B N 0.40109(17) -0.04697(18) 0.48457(16) 0.0367(9) Uani 1 1 d . U . . .
N10A N 0.07163(18) 0.4852(2) 0.63032(17) 0.0425(9) Uani 1 1 d . U . . .
N2B N 0.4740(2) 0.17303(19) 0.36185(18) 0.0469(10) Uani 1 1 d . U . . .
C18C C 0.45225(19) 0.40349(19) 0.40286(19) 0.0295(9) Uani 1 1 d . U . . .
C24C C 0.54398(19) 0.38947(19) 0.36800(19) 0.0287(9) Uani 1 1 d . U . . .
O1B O 0.47797(19) -0.0408(2) 0.29564(16) 0.0686(12) Uani 1 1 d . U . . .
N1A N 0.07782(17) 0.5301(2) 0.50807(17) 0.0433(9) Uani 1 1 d . U . . .
N7A N 0.04714(18) 0.3888(2) 0.62794(18) 0.0453(10) Uani 1 1 d . U . . .
N5A N 0.08280(18) 0.4936(2) 0.38461(18) 0.0507(10) Uani 1 1 d . U . . .
C23C C 0.60737(19) 0.37932(19) 0.35933(19) 0.0294(9) Uani 1 1 d . U . . .
C13C C 0.4006(2) 0.4117(2) 0.4382(2) 0.0338(10) Uani 1 1 d . U . . .
C19C C 0.50403(19) 0.38075(19) 0.32135(18) 0.0278(9) Uani 1 1 d . U . . .
C1C C 0.4615(2) 0.4221(2) 0.5280(2) 0.0337(10) Uani 1 1 d . U . . .
O2A O 0.0780(2) 0.3423(2) 0.50354(17) 0.0683(11) Uani 1 1 d . U . . .
N2A N 0.06055(19) 0.3969(2) 0.37846(19) 0.0521(11) Uani 1 1 d . U . . .
C17C C 0.4432(2) 0.3896(2) 0.3449(2) 0.0328(10) Uani 1 1 d . U . . .
C6C C 0.6347(2) 0.3939(2) 0.4622(2) 0.0349(10) Uani 1 1 d . U . . .
C22C C 0.62744(19) 0.3614(2) 0.30604(19) 0.0331(10) Uani 1 1 d . U . . .
H22C H 0.6700 0.3536 0.3009 0.040 Uiso 1 1 calc R U . . .
C21C C 0.5877(2) 0.3540(2) 0.2585(2) 0.0331(10) Uani 1 1 d . U . . .
C29C C 0.6141(2) 0.3339(2) 0.2001(2) 0.0367(10) Uani 1 1 d . U . . .
C18B C 0.5994(2) 0.02334(19) 0.35180(19) 0.0313(9) Uani 1 1 d . U . . .
C20C C 0.52548(19) 0.3643(2) 0.26719(19) 0.0312(9) Uani 1 1 d . U . . .
H20C H 0.4975 0.3603 0.2362 0.037 Uiso 1 1 calc R U . . .
C17B C 0.6459(2) -0.0207(2) 0.34003(19) 0.0331(10) Uani 1 1 d . U . . .
C6B C 0.4490(2) -0.0401(2) 0.44696(19) 0.0350(10) Uani 1 1 d . U . . .
C3C C 0.3841(2) 0.4593(2) 0.5828(2) 0.0419(11) Uani 1 1 d . U . . .
H3C H 0.3629 0.4751 0.6152 0.050 Uiso 1 1 calc R U . . .
C24B C 0.5721(2) -0.0603(2) 0.39851(19) 0.0319(10) Uani 1 1 d . U . . .
C4C C 0.3600(2) 0.4487(2) 0.5316(2) 0.0392(11) Uani 1 1 d . U . . .
H4C H 0.3185 0.4551 0.5204 0.047 Uiso 1 1 calc R U . . .
C16B C 0.6946(2) -0.0073(2) 0.30359(19) 0.0343(10) Uani 1 1 d . U . . .
H16B H 0.7258 -0.0372 0.2966 0.041 Uiso 1 1 calc R U . . .
C19B C 0.6279(2) -0.0757(2) 0.37103(19) 0.0331(10) Uani 1 1 d . U . . .
C15B C 0.6973(2) 0.0510(2) 0.2773(2) 0.0354(10) Uani 1 1 d . U . . .
C6A C 0.0647(2) 0.4366(3) 0.5930(2) 0.0425(11) Uani 1 1 d . U . . .
C20B C 0.6534(2) -0.1346(2) 0.3768(2) 0.0378(11) Uani 1 1 d . U . . .
H20B H 0.6916 -0.1438 0.3590 0.045 Uiso 1 1 calc R U . . .
C13B C 0.6027(2) 0.0814(2) 0.32569(19) 0.0341(10) Uani 1 1 d . U . . .
C9C C 0.7120(2) 0.3984(2) 0.3966(2) 0.0429(11) Uani 1 1 d . U . . .
H9C H 0.7331 0.3973 0.3610 0.051 Uiso 1 1 calc R U . . .
C23B C 0.5415(2) -0.1052(2) 0.43029(19) 0.0321(10) Uani 1 1 d . U . . .
C14B C 0.6510(2) 0.0935(2) 0.2889(2) 0.0359(10) Uani 1 1 d . U . . .
H14B H 0.6526 0.1328 0.2707 0.043 Uiso 1 1 calc R U . . .
C14C C 0.3431(2) 0.4068(2) 0.4138(2) 0.0456(12) Uani 1 1 d . U . . .
H14C H 0.3081 0.4118 0.4377 0.055 Uiso 1 1 calc R U . . .
C1B C 0.4992(2) 0.1153(2) 0.3586(2) 0.0385(11) Uani 1 1 d . U . . .
C22B C 0.5670(2) -0.1637(2) 0.4343(2) 0.0369(11) Uani 1 1 d . U . . .
H22B H 0.5456 -0.1945 0.4555 0.044 Uiso 1 1 calc R U . . .
C31C C 0.6385(2) 0.2674(2) 0.2045(2) 0.0459(12) Uani 1 1 d . U . . .
H31A H 0.6047 0.2393 0.2141 0.069 Uiso 1 1 calc R U . . .
H31B H 0.6700 0.2653 0.2345 0.069 Uiso 1 1 calc R U . . .
H31C H 0.6565 0.2551 0.1678 0.069 Uiso 1 1 calc R U . . .
C21B C 0.6233(2) -0.1796(2) 0.4083(2) 0.0397(11) Uani 1 1 d . U . . .
C18A C 0.0933(2) 0.5685(3) 0.4633(2) 0.0461(12) Uani 1 1 d . U . . .
C16C C 0.3851(2) 0.3860(2) 0.3208(2) 0.0441(12) Uani 1 1 d . U . . .
H16C H 0.3804 0.3776 0.2811 0.053 Uiso 1 1 calc R U . . .
C33A C 0.1670(2) 0.4278(3) 0.5092(2) 0.0478(12) Uani 1 1 d . U . . .
C13A C 0.0978(2) 0.5531(3) 0.4045(2) 0.0480(12) Uani 1 1 d . U . . .
C23A C 0.0866(2) 0.5465(3) 0.6149(2) 0.0415(11) Uani 1 1 d . U . . .
C9B C 0.4595(2) -0.1277(2) 0.50113(19) 0.0371(10) Uani 1 1 d . U . . .
H9B H 0.4759 -0.1650 0.5163 0.045 Uiso 1 1 calc R U . . .
C1A C 0.0752(2) 0.4416(3) 0.4175(2) 0.0481(12) Uani 1 1 d . U . . .
C29B C 0.6473(3) -0.2463(2) 0.4153(2) 0.0494(13) Uani 1 1 d . U . . .
C11C C 0.4847(3) 0.4509(2) 0.6308(2) 0.0483(13) Uani 1 1 d . U . . .
H11A H 0.4675 0.4829 0.6558 0.073 Uiso 1 1 calc R U . . .
H11B H 0.5260 0.4631 0.6186 0.073 Uiso 1 1 calc R U . . .
H11C H 0.4869 0.4116 0.6517 0.073 Uiso 1 1 calc R U . . .
C35C C 0.5812(3) 0.3299(3) 0.5958(2) 0.0545(13) Uani 1 1 d D U . . .
C25B C 0.7483(2) 0.0680(2) 0.2341(2) 0.0433(11) Uani 1 1 d . U . . .
C8B C 0.4073(2) -0.0997(2) 0.5167(2) 0.0420(11) Uani 1 1 d . U . . .
H8B H 0.3794 -0.1139 0.5451 0.050 Uiso 1 1 calc R U . . .
C24A C 0.0881(2) 0.5652(3) 0.5570(2) 0.0431(11) Uani 1 1 d . U . . .
C19A C 0.1054(2) 0.6264(3) 0.5434(2) 0.0486(12) Uani 1 1 d . U . . .
C32C C 0.5654(2) 0.3366(3) 0.1529(2) 0.0479(13) Uani 1 1 d . U . . .
H32A H 0.5310 0.3095 0.1631 0.072 Uiso 1 1 calc R U . . .
H32B H 0.5834 0.3227 0.1167 0.072 Uiso 1 1 calc R U . . .
H32C H 0.5506 0.3792 0.1488 0.072 Uiso 1 1 calc R U . . .
C17A C 0.1098(2) 0.6281(3) 0.4819(2) 0.0504(12) Uani 1 1 d . U . . .
C8C C 0.7368(2) 0.4093(3) 0.4483(2) 0.0480(12) Uani 1 1 d . U . . .
H8C H 0.7788 0.4177 0.4562 0.058 Uiso 1 1 calc R U . . .
C9A C 0.0588(2) 0.4664(3) 0.6867(2) 0.0477(12) Uani 1 1 d . U . . .
H9A H 0.0604 0.4913 0.7202 0.057 Uiso 1 1 calc R U . . .
C33C C 0.5344(2) 0.3068(3) 0.5026(2) 0.0492(12) Uani 1 1 d . U . . .
C20A C 0.1172(2) 0.6696(3) 0.5866(3) 0.0541(13) Uani 1 1 d . U . . .
H20A H 0.1278 0.7109 0.5770 0.065 Uiso 1 1 calc R U . . .
C12C C 0.7020(3) 0.4182(3) 0.5485(2) 0.0561(15) Uani 1 1 d . U . . .
H12A H 0.7422 0.4380 0.5524 0.084 Uiso 1 1 calc R U . . .
H12B H 0.7018 0.3790 0.5696 0.084 Uiso 1 1 calc R U . . .
H12C H 0.6701 0.4455 0.5640 0.084 Uiso 1 1 calc R U . . .
C3B C 0.5138(3) 0.2177(2) 0.3436(2) 0.0542(14) Uani 1 1 d . U . . .
H3B H 0.5059 0.2609 0.3421 0.065 Uiso 1 1 calc R U . . .
C15C C 0.3339(2) 0.3947(3) 0.3552(2) 0.0538(14) Uani 1 1 d . U . . .
C22A C 0.0996(2) 0.5899(3) 0.6564(2) 0.0489(12) Uani 1 1 d . U . . .
H22A H 0.0994 0.5772 0.6953 0.059 Uiso 1 1 calc R U . . .
C12B C 0.3495(2) -0.0043(2) 0.4934(2) 0.0455(12) Uani 1 1 d . U . . .
H12D H 0.3322 -0.0107 0.5317 0.068 Uiso 1 1 calc R U . . .
H12E H 0.3178 -0.0122 0.4645 0.068 Uiso 1 1 calc R U . . .
H12F H 0.3640 0.0384 0.4899 0.068 Uiso 1 1 calc R U . . .
C8A C 0.0441(2) 0.4078(3) 0.6841(2) 0.0506(13) Uani 1 1 d . U . . .
H8A H 0.0332 0.3824 0.7157 0.061 Uiso 1 1 calc R U . . .
C21A C 0.1132(2) 0.6519(3) 0.6439(3) 0.0533(13) Uani 1 1 d . U . . .
C14A C 0.1180(2) 0.5991(3) 0.3675(3) 0.0604(14) Uani 1 1 d . U . . .
H14A H 0.1222 0.5893 0.3280 0.072 Uiso 1 1 calc R U . . .
C4A C 0.0733(2) 0.4791(3) 0.3266(2) 0.0550(14) Uani 1 1 d . U . . .
H4A H 0.0764 0.5068 0.2952 0.066 Uiso 1 1 calc R U . . .
C30B C 0.6506(3) -0.2637(3) 0.4791(2) 0.0569(15) Uani 1 1 d . U . . .
H30D H 0.6697 -0.3045 0.4832 0.085 Uiso 1 1 calc R U . . .
H30E H 0.6090 -0.2647 0.4952 0.085 Uiso 1 1 calc R U . . .
H30F H 0.6752 -0.2328 0.4997 0.085 Uiso 1 1 calc R U . . .
C4B C 0.5663(3) 0.1893(2) 0.3283(2) 0.0491(13) Uani 1 1 d . U . . .
H4B H 0.6027 0.2084 0.3143 0.059 Uiso 1 1 calc R U . . .
C28B C 0.8025(3) 0.0239(3) 0.2364(3) 0.0628(16) Uani 1 1 d . U . . .
H28D H 0.8353 0.0392 0.2114 0.094 Uiso 1 1 calc R U . . .
H28E H 0.7895 -0.0172 0.2235 0.094 Uiso 1 1 calc R U . . .
H28F H 0.8178 0.0212 0.2759 0.094 Uiso 1 1 calc R U . . .
C32B C 0.7114(3) -0.2532(3) 0.3884(3) 0.0690(19) Uani 1 1 d . U . . .
H32D H 0.7250 -0.2963 0.3918 0.103 Uiso 1 1 calc R U . . .
H32E H 0.7405 -0.2262 0.4085 0.103 Uiso 1 1 calc R U . . .
H32F H 0.7097 -0.2415 0.3479 0.103 Uiso 1 1 calc R U . . .
C3A C 0.0594(2) 0.4202(3) 0.3239(2) 0.0579(14) Uani 1 1 d . U . . .
H3A H 0.0502 0.3977 0.2901 0.069 Uiso 1 1 calc R U . . .
C34A C 0.1804(3) 0.3637(3) 0.5122(3) 0.0669(16) Uani 1 1 d . U . . .
H34A H 0.2216 0.3498 0.5165 0.080 Uiso 1 1 calc R U . . .
C15A C 0.1323(3) 0.6590(3) 0.3852(3) 0.0649(15) Uani 1 1 d . U . . .
C31B C 0.6038(3) -0.2912(2) 0.3852(3) 0.0669(17) Uani 1 1 d . U . . .
H31D H 0.6195 -0.3335 0.3893 0.100 Uiso 1 1 calc R U . . .
H31E H 0.6012 -0.2806 0.3445 0.100 Uiso 1 1 calc R U . . .
H31F H 0.5629 -0.2884 0.4025 0.100 Uiso 1 1 calc R U . . .
C33B C 0.4433(3) -0.0091(3) 0.3241(2) 0.0536(13) Uani 1 1 d . U . . .
C11B C 0.4138(3) 0.1900(3) 0.3856(3) 0.0612(16) Uani 1 1 d . U . . .
H11D H 0.4126 0.2347 0.3927 0.092 Uiso 1 1 calc R U . . .
H11E H 0.4072 0.1678 0.4217 0.092 Uiso 1 1 calc R U . . .
H11F H 0.3815 0.1788 0.3583 0.092 Uiso 1 1 calc R U . . .
C12A C 0.0282(3) 0.3266(3) 0.6101(3) 0.0579(14) Uani 1 1 d . U . . .
H12G H 0.0010 0.3088 0.6392 0.087 Uiso 1 1 calc R U . . .
H12H H 0.0646 0.3003 0.6057 0.087 Uiso 1 1 calc R U . . .
H12I H 0.0063 0.3291 0.5735 0.087 Uiso 1 1 calc R U . . .
C16A C 0.1285(3) 0.6738(3) 0.4427(3) 0.0619(15) Uani 1 1 d . U . . .
H16A H 0.1385 0.7143 0.4556 0.074 Uiso 1 1 calc R U . . .
C29A C 0.1237(3) 0.6974(3) 0.6934(3) 0.0637(15) Uani 1 1 d . U . . .
C34C C 0.5574(3) 0.2862(3) 0.5561(3) 0.0667(16) Uani 1 1 d . U . . .
H34C H 0.5569 0.2434 0.5653 0.080 Uiso 1 1 calc R U . . .
C11A C 0.0455(3) 0.3330(3) 0.3891(3) 0.0686(17) Uani 1 1 d . U . . .
H11G H 0.0246 0.3157 0.3555 0.103 Uiso 1 1 calc R U . . .
H11H H 0.0183 0.3302 0.4224 0.103 Uiso 1 1 calc R U . . .
H11I H 0.0832 0.3096 0.3965 0.103 Uiso 1 1 calc R U . . .
C35B C 0.3497(3) 0.0417(3) 0.3498(3) 0.0668(17) Uani 1 1 d D U . . .
C35A C 0.1346(4) 0.3232(3) 0.5089(3) 0.0726(17) Uani 1 1 d D U . . .
C27B C 0.7231(3) 0.0689(4) 0.1737(3) 0.078(2) Uani 1 1 d . U . . .
H27A H 0.7553 0.0825 0.1472 0.117 Uiso 1 1 calc R U . . .
H27B H 0.6883 0.0976 0.1717 0.117 Uiso 1 1 calc R U . . .
H27C H 0.7093 0.0273 0.1631 0.117 Uiso 1 1 calc R U . . .
C26B C 0.7744(3) 0.1315(3) 0.2480(3) 0.081(2) Uani 1 1 d . U . . .
H26A H 0.8119 0.1383 0.2256 0.121 Uiso 1 1 calc R U . . .
H26B H 0.7841 0.1337 0.2889 0.121 Uiso 1 1 calc R U . . .
H26C H 0.7441 0.1633 0.2384 0.121 Uiso 1 1 calc R U . . .
C31A C 0.0775(3) 0.6844(4) 0.7432(3) 0.081(2) Uani 1 1 d . U . . .
H31G H 0.0832 0.7153 0.7735 0.122 Uiso 1 1 calc R U . . .
H31H H 0.0850 0.6429 0.7588 0.122 Uiso 1 1 calc R U . . .
H31I H 0.0354 0.6868 0.7285 0.122 Uiso 1 1 calc R U . . .
C34B C 0.3793(3) 0.0032(4) 0.3138(3) 0.0751(19) Uani 1 1 d . U . . .
H34B H 0.3585 -0.0153 0.2824 0.090 Uiso 1 1 calc R U . . .
C30A C 0.1882(3) 0.6896(4) 0.7173(4) 0.092(2) Uani 1 1 d . U . . .
H30G H 0.1928 0.7151 0.7518 0.137 Uiso 1 1 calc R U . . .
H30H H 0.2183 0.7027 0.6886 0.137 Uiso 1 1 calc R U . . .
H30I H 0.1952 0.6460 0.7271 0.137 Uiso 1 1 calc R U . . .
O1S O 0.6958(4) 0.1828(3) 0.4038(3) 0.136(2) Uani 1 1 d . U . . .
C25C C 0.2681(3) 0.3924(5) 0.3322(3) 0.098(3) Uani 1 1 d . U . . .
C28C C 0.2665(3) 0.3820(5) 0.2674(3) 0.108(3) Uani 1 1 d . U . . .
H28G H 0.2237 0.3809 0.2543 0.161 Uiso 1 1 calc R U . . .
H28H H 0.2865 0.3426 0.2582 0.161 Uiso 1 1 calc R U . . .
H28I H 0.2882 0.4158 0.2481 0.161 Uiso 1 1 calc R U . . .
C32A C 0.1124(4) 0.7637(3) 0.6750(3) 0.083(2) Uani 1 1 d . U . . .
H32G H 0.1138 0.7909 0.7086 0.125 Uiso 1 1 calc R U . . .
H32H H 0.0718 0.7668 0.6569 0.125 Uiso 1 1 calc R U . . .
H32I H 0.1441 0.7763 0.6476 0.125 Uiso 1 1 calc R U . . .
C36C C 0.6013(4) 0.3139(4) 0.6533(3) 0.096(2) Uani 1 1 d D U . . .
H36C H 0.5789 0.3415 0.6800 0.115 Uiso 1 1 calc R U . A 1
H36D H 0.6452 0.3253 0.6560 0.115 Uiso 1 1 calc R U . A 1
C25A C 0.1545(4) 0.7068(4) 0.3400(3) 0.090(2) Uani 1 1 d . U . . .
C1S C 0.6834(5) 0.2369(4) 0.4313(5) 0.121(3) Uani 1 1 d . U . . .
H1SA H 0.6390 0.2394 0.4403 0.145 Uiso 1 1 calc R U . . .
H1SB H 0.6942 0.2724 0.4064 0.145 Uiso 1 1 calc R U . . .
C26A C 0.1132(4) 0.7091(5) 0.2873(4) 0.127(3) Uani 1 1 d . U . . .
H26D H 0.1112 0.6679 0.2698 0.190 Uiso 1 1 calc R U . . .
H26E H 0.1301 0.7387 0.2596 0.190 Uiso 1 1 calc R U . . .
H26F H 0.0718 0.7222 0.2986 0.190 Uiso 1 1 calc R U . . .
C2S C 0.7198(5) 0.2394(5) 0.4847(5) 0.127(3) Uani 1 1 d . U . . .
H2SA H 0.7520 0.2715 0.4818 0.152 Uiso 1 1 calc R U . . .
H2SB H 0.6929 0.2494 0.5177 0.152 Uiso 1 1 calc R U . . .
C4S C 0.7442(4) 0.1515(5) 0.4333(6) 0.139(4) Uani 1 1 d . U . . .
H4SA H 0.7836 0.1576 0.4130 0.167 Uiso 1 1 calc R U . . .
H4SB H 0.7355 0.1065 0.4352 0.167 Uiso 1 1 calc R U . . .
C36D C 0.2884(6) 0.0731(8) 0.3424(8) 0.077(4) Uani 0.529(10) 1 d D U P B 3
H36A H 0.2949 0.1183 0.3386 0.093 Uiso 0.529(10) 1 calc R U P B 3
H36B H 0.2632 0.0660 0.3771 0.093 Uiso 0.529(10) 1 calc R U P B 3
C37D C 0.2536(7) 0.0500(9) 0.2906(7) 0.118(7) Uani 0.529(10) 1 d D U P B 3
H37G H 0.2504 0.0044 0.2931 0.142 Uiso 0.529(10) 1 calc R U P B 3
H37H H 0.2777 0.0600 0.2559 0.142 Uiso 0.529(10) 1 calc R U P B 3
C38D C 0.1890(9) 0.0768(13) 0.2835(11) 0.169(11) Uani 0.529(10) 1 d D U P B 3
H38G H 0.1653 0.0686 0.3189 0.203 Uiso 0.529(10) 1 calc R U P B 3
H38H H 0.1923 0.1222 0.2791 0.203 Uiso 0.529(10) 1 calc R U P B 3
C39D C 0.1536(11) 0.0512(14) 0.2332(12) 0.228(17) Uani 0.529(10) 1 d D U P B 3
H39J H 0.1171 0.0766 0.2265 0.342 Uiso 0.529(10) 1 calc R U P B 3
H39K H 0.1411 0.0085 0.2415 0.342 Uiso 0.529(10) 1 calc R U P B 3
H39L H 0.1797 0.0518 0.1991 0.342 Uiso 0.529(10) 1 calc R U P B 3
C36E C 0.2788(6) 0.0437(8) 0.3487(9) 0.077(4) Uani 0.471(10) 1 d D U P B 4
H36G H 0.2629 0.0197 0.3158 0.093 Uiso 0.471(10) 1 calc R U P B 4
H36H H 0.2619 0.0257 0.3844 0.093 Uiso 0.471(10) 1 calc R U P B 4
C37E C 0.2606(8) 0.1101(8) 0.3435(11) 0.116(7) Uani 0.471(10) 1 d D U P B 4
H37I H 0.2826 0.1295 0.3111 0.139 Uiso 0.471(10) 1 calc R U P B 4
H37J H 0.2716 0.1327 0.3790 0.139 Uiso 0.471(10) 1 calc R U P B 4
C38E C 0.1921(9) 0.1137(12) 0.3337(19) 0.201(17) Uani 0.471(10) 1 d D U P B 4
H38I H 0.1818 0.0874 0.3004 0.241 Uiso 0.471(10) 1 calc R U P B 4
H38J H 0.1712 0.0959 0.3675 0.241 Uiso 0.471(10) 1 calc R U P B 4
C39E C 0.1668(12) 0.1763(12) 0.3234(17) 0.218(17) Uani 0.471(10) 1 d D U P B 4
H39M H 0.1219 0.1741 0.3215 0.327 Uiso 0.471(10) 1 calc R U P B 4
H39N H 0.1829 0.1924 0.2871 0.327 Uiso 0.471(10) 1 calc R U P B 4
H39O H 0.1790 0.2039 0.3547 0.327 Uiso 0.471(10) 1 calc R U P B 4
C26C C 0.2348(3) 0.4518(6) 0.3461(4) 0.148(4) Uani 1 1 d . U . . .
H26G H 0.1920 0.4487 0.3334 0.222 Uiso 1 1 calc R U . . .
H26H H 0.2548 0.4864 0.3265 0.222 Uiso 1 1 calc R U . . .
H26I H 0.2359 0.4588 0.3876 0.222 Uiso 1 1 calc R U . . .
C36A C 0.1399(6) 0.2519(4) 0.5093(4) 0.130(4) Uani 1 1 d D U . . .
H36E H 0.1631 0.2403 0.5442 0.156 Uiso 1 1 calc R U . . .
H36F H 0.0978 0.2352 0.5140 0.156 Uiso 1 1 calc R U . . .
C3S C 0.7477(7) 0.1782(6) 0.4924(6) 0.179(5) Uani 1 1 d . U . . .
H3SA H 0.7242 0.1529 0.5201 0.214 Uiso 1 1 calc R U . . .
H3SB H 0.7908 0.1816 0.5055 0.214 Uiso 1 1 calc R U . . .
C27A C 0.2156(4) 0.6874(6) 0.3179(5) 0.163(5) Uani 1 1 d . U . . .
H27D H 0.2182 0.6421 0.3178 0.245 Uiso 1 1 calc R U . . .
H27E H 0.2480 0.7043 0.3425 0.245 Uiso 1 1 calc R U . . .
H27F H 0.2210 0.7029 0.2788 0.245 Uiso 1 1 calc R U . . .
C27C C 0.2333(4) 0.3389(6) 0.3608(4) 0.146(4) Uani 1 1 d . U . . .
H27G H 0.1917 0.3364 0.3450 0.220 Uiso 1 1 calc R U . . .
H27H H 0.2310 0.3462 0.4022 0.220 Uiso 1 1 calc R U . . .
H27I H 0.2550 0.2999 0.3535 0.220 Uiso 1 1 calc R U . . .

loop_
_atom_site_aniso_label
_atom_site_aniso_U_11
_atom_site_aniso_U_22
_atom_site_aniso_U_33
_atom_site_aniso_U_23
_atom_site_aniso_U_13
_atom_site_aniso_U_12
Rh3 0.0302(2) 0.03023(19) 0.0351(2) 0.00461(15) 0.00036(15) -0.00269(15)
C37F 0.152(10) 0.137(6) 0.107(6) 0.063(5) -0.041(7) -0.013(6)
C38F 0.105(11) 0.112(9) 0.154(17) 0.021(9) -0.052(10) -0.026(8)
C39F 0.21(2) 0.114(10) 0.17(2) 0.021(10) -0.088(17) -0.047(10)
C37G 0.152(10) 0.137(6) 0.107(6) 0.063(5) -0.041(7) -0.013(6)
C38G 0.23(2) 0.187(17) 0.098(10) 0.065(10) -0.048(13) 0.033(15)
C39G 0.26(3) 0.22(2) 0.141(13) 0.041(12) -0.026(14) -0.01(2)
Rh2 0.0324(2) 0.0361(2) 0.0361(2) 0.00471(16) 0.00434(15) 0.00476(15)
C39A 0.47(3) 0.223(18) 0.27(2) -0.068(15) -0.08(2) 0.081(16)
C28A 0.372(17) 0.126(7) 0.114(7) 0.044(5) 0.058(9) -0.067(7)
C30C 0.048(3) 0.057(3) 0.048(3) -0.004(2) 0.018(2) -0.012(2)
Rh1 0.0264(2) 0.0713(3) 0.0350(2) 0.00230(19) 0.00267(16) -0.00123(19)
N4 0.0248(17) 0.0225(18) 0.0355(18) 0.0054(14) 0.0035(14) 0.0016(13)
N5C 0.0326(19) 0.0302(19) 0.0357(19) -0.0003(15) 0.0079(15) -0.0004(15)
C38A 0.47(3) 0.130(10) 0.35(3) -0.052(11) -0.12(2) 0.077(12)
N10C 0.0234(18) 0.036(2) 0.043(2) 0.0045(16) -0.0001(15) -0.0011(15)
O1A 0.0256(18) 0.087(3) 0.068(3) -0.004(2) 0.0019(17) 0.0002(18)
N2C 0.052(2) 0.0250(19) 0.035(2) 0.0022(15) 0.0032(16) 0.0010(16)
O2B 0.045(2) 0.070(3) 0.049(2) 0.0106(18) 0.0045(16) 0.0148(18)
C37A 0.42(2) 0.157(10) 0.229(13) -0.054(9) 0.075(14) 0.093(12)
N5B 0.047(2) 0.0284(18) 0.037(2) 0.0021(16) 0.0081(17) 0.0043(16)
N00B 0.0327(19) 0.0241(17) 0.037(2) 0.0027(15) 0.0039(15) -0.0027(14)
O1C 0.062(2) 0.046(2) 0.059(2) 0.0035(18) -0.0018(19) -0.0075(18)
O2C 0.047(2) 0.068(2) 0.055(2) 0.0116(18) -0.0012(17) -0.0029(18)
N10B 0.0325(19) 0.0298(19) 0.035(2) 0.0024(15) 0.0067(15) -0.0012(14)
N7C 0.032(2) 0.045(2) 0.048(2) 0.0056(18) -0.0072(16) -0.0019(17)
N7B 0.0291(19) 0.043(2) 0.038(2) -0.0037(16) 0.0055(16) -0.0024(16)
N10A 0.030(2) 0.060(2) 0.037(2) 0.0046(17) 0.0035(17) 0.0054(17)
N2B 0.057(3) 0.039(2) 0.045(2) 0.0050(18) 0.008(2) 0.0133(18)
C18C 0.026(2) 0.027(2) 0.036(2) 0.0029(17) 0.0026(16) 0.0002(16)
C24C 0.0255(19) 0.024(2) 0.037(2) 0.0042(17) 0.0031(16) -0.0006(16)
O1B 0.059(3) 0.104(3) 0.043(2) -0.022(2) -0.0007(19) 0.007(2)
N1A 0.024(2) 0.072(3) 0.034(2) 0.0039(18) 0.0020(16) 0.0056(18)
N7A 0.030(2) 0.065(3) 0.041(2) 0.0094(18) 0.0038(17) 0.0023(18)
N5A 0.028(2) 0.088(3) 0.036(2) 0.001(2) -0.0001(17) 0.007(2)
C23C 0.025(2) 0.026(2) 0.037(2) 0.0055(17) 0.0003(16) -0.0009(16)
C13C 0.031(2) 0.032(2) 0.039(2) -0.0006(18) 0.0068(17) 0.0027(18)
C19C 0.023(2) 0.024(2) 0.035(2) 0.0038(16) 0.0038(16) 0.0011(16)
C1C 0.041(2) 0.023(2) 0.037(2) 0.0024(17) 0.0059(18) -0.0044(17)
O2A 0.083(3) 0.073(3) 0.049(2) -0.002(2) 0.007(2) -0.010(2)
N2A 0.028(2) 0.087(3) 0.041(2) -0.006(2) -0.0003(18) 0.005(2)
C17C 0.026(2) 0.032(2) 0.040(2) -0.0011(18) 0.0033(17) 0.0032(17)
C6C 0.032(2) 0.029(2) 0.043(2) 0.0067(18) -0.0037(17) -0.0005(17)
C22C 0.021(2) 0.036(2) 0.042(2) 0.0041(19) 0.0063(17) -0.0010(18)
C21C 0.030(2) 0.031(2) 0.039(2) 0.0028(18) 0.0075(17) 0.0005(17)
C29C 0.030(2) 0.040(2) 0.040(2) 0.0012(19) 0.0099(18) -0.0016(19)
C18B 0.034(2) 0.026(2) 0.034(2) -0.0006(17) 0.0034(18) -0.0030(16)
C20C 0.027(2) 0.031(2) 0.036(2) 0.0004(18) 0.0012(17) 0.0027(17)
C17B 0.034(2) 0.027(2) 0.038(2) -0.0001(17) 0.0074(18) -0.0029(17)
C6B 0.033(2) 0.040(2) 0.033(2) -0.0045(18) 0.0029(18) -0.0011(18)
C3C 0.057(3) 0.027(2) 0.041(3) -0.0012(19) 0.010(2) 0.005(2)
C24B 0.032(2) 0.027(2) 0.036(2) 0.0035(17) 0.0039(18) -0.0007(16)
C4C 0.040(2) 0.034(2) 0.044(3) 0.000(2) 0.013(2) 0.0051(19)
C16B 0.035(2) 0.027(2) 0.040(2) 0.0012(18) 0.0081(19) -0.0017(18)
C19B 0.034(2) 0.027(2) 0.038(2) 0.0000(17) 0.0069(19) -0.0034(17)
C15B 0.038(2) 0.029(2) 0.039(2) -0.0014(18) 0.0067(19) -0.0056(18)
C6A 0.021(2) 0.065(3) 0.041(2) 0.006(2) 0.0027(18) 0.002(2)
C20B 0.042(3) 0.028(2) 0.043(3) 0.0019(19) 0.013(2) 0.0017(18)
C13B 0.042(2) 0.025(2) 0.035(2) -0.0013(17) 0.0039(19) -0.0004(17)
C9C 0.024(2) 0.049(3) 0.055(3) 0.004(2) 0.0013(19) -0.003(2)
C23B 0.030(2) 0.030(2) 0.036(2) -0.0006(18) 0.0060(18) -0.0041(17)
C14B 0.047(3) 0.023(2) 0.038(2) 0.0045(18) 0.007(2) -0.0061(18)
C14C 0.026(2) 0.062(3) 0.049(3) -0.013(2) 0.0090(19) 0.003(2)
C1B 0.042(2) 0.037(2) 0.036(3) 0.0014(19) 0.002(2) 0.0069(18)
C22B 0.045(3) 0.028(2) 0.038(3) 0.0027(19) 0.010(2) -0.0022(18)
C31C 0.042(3) 0.047(3) 0.049(3) -0.002(2) 0.009(2) 0.006(2)
C21B 0.044(3) 0.027(2) 0.047(3) 0.0045(19) 0.010(2) 0.0034(18)
C18A 0.022(2) 0.076(3) 0.040(2) 0.009(2) -0.0014(19) 0.005(2)
C16C 0.030(2) 0.059(3) 0.042(3) -0.012(2) -0.0007(19) 0.007(2)
C33A 0.037(3) 0.077(3) 0.030(3) 0.003(2) 0.002(2) 0.011(2)
C13A 0.023(2) 0.083(3) 0.039(2) 0.013(2) 0.0003(19) 0.007(2)
C23A 0.021(2) 0.064(3) 0.040(2) 0.001(2) 0.0022(18) 0.007(2)
C9B 0.042(3) 0.034(2) 0.035(2) 0.0045(19) 0.008(2) -0.0046(19)
C1A 0.025(2) 0.079(3) 0.041(2) 0.001(2) 0.0031(19) 0.004(2)
C29B 0.061(3) 0.032(2) 0.055(3) 0.010(2) 0.023(2) 0.009(2)
C11C 0.071(4) 0.036(3) 0.038(3) 0.000(2) -0.003(2) 0.005(2)
C35C 0.047(3) 0.063(3) 0.053(3) 0.022(2) 0.006(2) 0.005(2)
C25B 0.042(3) 0.038(3) 0.050(3) 0.005(2) 0.014(2) -0.005(2)
C8B 0.042(3) 0.043(3) 0.041(3) 0.004(2) 0.012(2) -0.006(2)
C24A 0.020(2) 0.063(3) 0.046(2) 0.004(2) 0.0046(19) 0.004(2)
C19A 0.023(2) 0.071(3) 0.052(3) 0.005(2) -0.002(2) 0.004(2)
C32C 0.045(3) 0.059(3) 0.040(3) -0.006(2) 0.007(2) 0.007(2)
C17A 0.025(2) 0.077(3) 0.050(3) 0.014(2) 0.000(2) 0.005(2)
C8C 0.027(2) 0.060(3) 0.058(3) 0.004(2) -0.002(2) -0.004(2)
C9A 0.036(3) 0.074(3) 0.033(2) 0.006(2) 0.008(2) 0.009(2)
C33C 0.044(3) 0.047(3) 0.057(3) 0.010(2) 0.005(2) 0.002(2)
C20A 0.039(3) 0.058(3) 0.066(3) 0.008(2) -0.002(2) 0.001(2)
C12C 0.041(3) 0.081(4) 0.046(3) 0.006(3) -0.012(2) -0.013(3)
C3B 0.074(3) 0.030(2) 0.059(3) 0.005(2) 0.017(3) 0.013(2)
C15C 0.026(2) 0.087(4) 0.048(3) -0.018(3) 0.001(2) 0.009(2)
C22A 0.033(3) 0.067(3) 0.047(3) 0.003(2) -0.001(2) 0.006(2)
C12B 0.034(3) 0.053(3) 0.050(3) 0.004(2) 0.011(2) 0.004(2)
C8A 0.039(3) 0.072(3) 0.040(3) 0.013(2) 0.005(2) 0.006(2)
C21A 0.038(3) 0.063(3) 0.058(3) 0.000(2) -0.008(2) 0.003(2)
C14A 0.039(3) 0.097(4) 0.046(3) 0.016(3) 0.003(2) 0.001(3)
C4A 0.032(3) 0.100(4) 0.033(3) 0.004(2) -0.002(2) 0.009(3)
C30B 0.062(4) 0.048(3) 0.061(3) 0.017(3) 0.018(3) 0.019(3)
C4B 0.068(3) 0.025(2) 0.054(3) 0.002(2) 0.017(3) 0.002(2)
C28B 0.050(3) 0.070(4) 0.068(4) 0.015(3) 0.025(3) 0.003(3)
C32B 0.080(4) 0.039(3) 0.088(4) 0.019(3) 0.043(3) 0.023(3)
C3A 0.034(3) 0.096(4) 0.043(3) -0.006(3) -0.002(2) 0.011(3)
C34A 0.057(3) 0.084(4) 0.059(4) 0.005(3) 0.011(3) 0.018(3)
C15A 0.046(3) 0.095(4) 0.054(3) 0.026(3) 0.001(3) 0.000(3)
C31B 0.098(4) 0.029(3) 0.074(4) 0.005(3) 0.017(3) 0.001(3)
C33B 0.047(3) 0.073(4) 0.040(3) -0.004(2) 0.000(2) -0.005(2)
C11B 0.060(3) 0.051(3) 0.072(4) 0.001(3) 0.014(3) 0.022(3)
C12A 0.052(3) 0.061(3) 0.061(4) 0.007(3) 0.009(3) -0.007(3)
C16A 0.046(3) 0.077(4) 0.063(3) 0.014(3) -0.003(3) -0.004(3)
C29A 0.058(3) 0.066(3) 0.067(3) -0.005(3) -0.010(3) 0.000(3)
C34C 0.069(4) 0.062(3) 0.069(3) 0.020(3) -0.008(3) -0.002(3)
C11A 0.057(4) 0.085(4) 0.064(4) -0.009(3) -0.009(3) -0.002(3)
C35B 0.048(3) 0.108(5) 0.044(3) 0.004(3) -0.002(2) 0.007(3)
C35A 0.094(4) 0.073(4) 0.051(4) -0.001(3) 0.022(3) 0.009(3)
C27B 0.053(4) 0.124(6) 0.057(3) 0.012(3) 0.015(3) -0.017(4)
C26B 0.071(4) 0.062(4) 0.110(5) -0.001(3) 0.036(4) -0.026(3)
C31A 0.083(5) 0.088(5) 0.073(4) -0.018(4) -0.007(3) 0.000(4)
C34B 0.047(3) 0.129(6) 0.049(3) -0.011(3) -0.003(2) 0.005(3)
C30A 0.065(4) 0.104(6) 0.106(6) -0.031(5) -0.029(4) 0.006(4)
O1S 0.145(6) 0.119(5) 0.144(5) 0.000(4) 0.016(4) 0.017(4)
C25C 0.023(3) 0.208(8) 0.061(4) -0.061(4) 0.002(2) 0.013(3)
C28C 0.035(3) 0.219(9) 0.069(4) -0.060(5) -0.014(3) 0.022(4)
C32A 0.091(5) 0.070(4) 0.089(5) -0.006(3) -0.006(4) -0.005(3)
C36C 0.098(6) 0.118(5) 0.070(4) 0.036(4) -0.018(4) -0.004(4)
C25A 0.076(4) 0.116(5) 0.077(4) 0.044(4) 0.001(3) -0.026(4)
C1S 0.153(8) 0.069(5) 0.140(7) -0.002(5) -0.024(6) 0.019(5)
C26A 0.114(6) 0.173(9) 0.093(5) 0.070(5) 0.005(4) -0.016(6)
C2S 0.132(8) 0.102(6) 0.146(7) -0.005(5) -0.022(6) 0.024(5)
C4S 0.079(6) 0.098(6) 0.240(10) -0.028(6) -0.022(6) 0.017(5)
C36D 0.049(4) 0.111(10) 0.072(6) 0.012(7) -0.001(4) 0.006(4)
C37D 0.091(9) 0.147(15) 0.117(10) -0.012(10) -0.042(8) 0.034(9)
C38D 0.100(10) 0.20(2) 0.21(2) -0.061(18) -0.084(12) 0.057(12)
C39D 0.163(19) 0.26(3) 0.26(3) -0.10(2) -0.14(2) 0.080(19)
C36E 0.049(4) 0.111(10) 0.072(6) 0.012(7) -0.001(4) 0.006(4)
C37E 0.078(9) 0.112(10) 0.16(2) 0.023(9) 0.004(10) 0.013(7)
C38E 0.081(10) 0.166(18) 0.35(5) 0.055(19) -0.020(13) 0.023(10)
C39E 0.134(19) 0.172(19) 0.35(5) 0.06(2) 0.00(2) 0.040(14)
C26C 0.052(4) 0.272(9) 0.120(7) -0.092(7) -0.036(4) 0.074(5)
C36A 0.197(10) 0.073(5) 0.120(7) 0.007(4) 0.043(7) 0.025(5)
C3S 0.197(12) 0.127(8) 0.212(10) -0.006(7) -0.068(9) 0.047(8)
C27A 0.096(6) 0.211(10) 0.183(9) 0.114(8) 0.048(6) -0.004(6)
C27C 0.055(5) 0.283(10) 0.101(6) -0.051(6) 0.005(4) -0.056(6)

loop_
_atom_type_symbol
_atom_type_description
_atom_type_scat_dispersion_real
_atom_type_scat_dispersion_imag
_atom_type_scat_source
C C 0.0033 0.0016 'International Tables Vol C Tables 4.2.6.8 and 6.1.1.4'
H H 0.0000 0.0000 'International Tables Vol C Tables 4.2.6.8 and 6.1.1.4'
N N 0.0061 0.0033 'International Tables Vol C Tables 4.2.6.8 and 6.1.1.4'
O O 0.0106 0.0060 'International Tables Vol C Tables 4.2.6.8 and 6.1.1.4'
Rh Rh -1.1178 0.9187 'International Tables Vol C Tables 4.2.6.8 and 6.1.1.4'

loop_
_geom_angle_atom_site_label_1
_geom_angle_atom_site_label_2
_geom_angle_atom_site_label_3
_geom_angle
C33C Rh3 N4 94.88(19)
C33C Rh3 O2C 81.5(2)
N4 Rh3 O2C 176.33(15)
C33C Rh3 C1C 95.68(19)
N4 Rh3 C1C 88.55(16)
O2C Rh3 C1C 91.80(17)
C33C Rh3 C6C 96.49(19)
N4 Rh3 C6C 88.55(16)
O2C Rh3 C6C 91.86(17)
C1C Rh3 C6C 167.68(17)
C38F C37F C36C 109(2)
C39F C38F C37F 112(2)
C38G C37G C36C 119(2)
C37G C38G C39G 101(2)
C33B Rh2 N00B 93.0(2)
C33B Rh2 C6B 94.4(2)
N00B Rh2 C6B 88.16(16)
C33B Rh2 C1B 98.9(2)
N00B Rh2 C1B 89.00(16)
C6B Rh2 C1B 166.50(19)
C33B Rh2 O2B 82.3(2)
N00B Rh2 O2B 175.26(15)
C6B Rh2 O2B 92.72(17)
C1B Rh2 O2B 91.20(17)
N1A Rh1 C33A 95.4(2)
N1A Rh1 C1A 89.7(2)
C33A Rh1 C1A 93.35(19)
N1A Rh1 C6A 89.35(19)
C33A Rh1 C6A 94.42(19)
C1A Rh1 C6A 172.23(18)
N1A Rh1 O2A 177.99(17)
C33A Rh1 O2A 82.6(2)
C1A Rh1 O2A 90.8(2)
C6A Rh1 O2A 90.42(19)
C24C N4 C18C 104.8(4)
C24C N4 Rh3 125.7(3)
C18C N4 Rh3 125.5(3)
C1C N5C C4C 110.8(4)
C1C N5C C13C 125.9(4)
C4C N5C C13C 123.3(4)
C39A C38A C37A 111.1(19)
C6C N10C C9C 111.0(4)
C6C N10C C23C 126.0(4)
C9C N10C C23C 122.9(4)
C1C N2C C3C 111.3(4)
C1C N2C C11C 127.9(4)
C3C N2C C11C 120.8(4)
C35B O2B Rh2 111.1(4)
C36A C37A C38A 110.5(16)
C1B N5B C4B 111.9(4)
C1B N5B C13B 125.4(4)
C4B N5B C13B 122.7(4)
C18B N00B C24B 105.0(3)
C18B N00B Rh2 124.2(3)
C24B N00B Rh2 124.8(3)
C35C O2C Rh3 116.4(4)
C6B N10B C9B 111.3(4)
C6B N10B C23B 125.9(4)
C9B N10B C23B 122.8(4)
C6C N7C C8C 111.3(4)
C6C N7C C12C 128.5(4)
C8C N7C C12C 120.1(4)
C8B N7B C6B 111.5(4)
C8B N7B C12B 121.4(4)
C6B N7B C12B 127.1(4)
C6A N10A C9A 110.6(4)
C6A N10A C23A 125.5(4)
C9A N10A C23A 123.8(5)
C3B N2B C1B 112.0(4)
C3B N2B C11B 120.5(4)
C1B N2B C11B 127.4(4)
N4 C18C C17C 112.2(4)
N4 C18C C13C 128.9(4)
C17C C18C C13C 118.9(4)
N4 C24C C19C 112.7(4)
N4 C24C C23C 129.1(4)
C19C C24C C23C 118.2(4)
C18A N1A C24A 104.9(5)
C18A N1A Rh1 125.7(4)
C24A N1A Rh1 125.0(3)
C6A N7A C8A 110.9(5)
C6A N7A C12A 126.8(4)
C8A N7A C12A 122.0(5)
C1A N5A C13A 126.4(4)
C1A N5A C4A 109.8(5)
C13A N5A C4A 123.9(5)
C22C C23C C24C 119.0(4)
C22C C23C N10C 121.2(4)
C24C C23C N10C 119.9(4)
C14C C13C C18C 118.2(4)
C14C C13C N5C 121.2(4)
C18C C13C N5C 120.5(4)
C20C C19C C24C 122.0(4)
C20C C19C C17C 133.3(4)
C24C C19C C17C 104.7(4)
N2C C1C N5C 103.5(4)
N2C C1C Rh3 129.2(4)
N5C C1C Rh3 127.0(3)
C35A O2A Rh1 109.3(4)
C1A N2A C3A 111.4(5)
C1A N2A C11A 128.0(5)
C3A N2A C11A 120.6(5)
C16C C17C C18C 122.1(4)
C16C C17C C19C 132.4(4)
C18C C17C C19C 105.5(4)
N7C C6C N10C 103.7(4)
N7C C6C Rh3 128.5(4)
N10C C6C Rh3 126.9(3)
C23C C22C C21C 123.2(4)
C20C C21C C22C 117.6(4)
C20C C21C C29C 122.5(4)
C22C C21C C29C 119.9(4)
C32C C29C C31C 108.9(4)
C32C C29C C21C 111.7(4)
C31C C29C C21C 109.5(4)
C32C C29C C30C 108.7(4)
C31C C29C C30C 108.2(4)
C21C C29C C30C 109.9(4)
N00B C18B C13B 129.0(4)
N00B C18B C17B 112.2(4)
C13B C18B C17B 118.8(4)
C21C C20C C19C 120.1(4)
C16B C17B C18B 121.6(4)
C16B C17B C19B 133.2(4)
C18B C17B C19B 105.2(4)
N10B C6B N7B 103.2(4)
N10B C6B Rh2 127.2(3)
N7B C6B Rh2 129.1(3)
C4C C3C N2C 108.0(4)
N00B C24B C23B 128.6(4)
N00B C24B C19B 112.1(4)
C23B C24B C19B 119.3(4)
C3C C4C N5C 106.4(4)
C17B C16B C15B 119.2(4)
C20B C19B C24B 120.9(4)
C20B C19B C17B 133.6(4)
C24B C19B C17B 105.4(4)
C14B C15B C16B 118.5(4)
C14B C15B C25B 119.6(4)
C16B C15B C25B 121.9(4)
N7A C6A N10A 103.2(4)
N7A C6A Rh1 129.7(4)
N10A C6A Rh1 127.2(4)
C21B C20B C19B 120.3(4)
C14B C13B C18B 118.7(4)
C14B C13B N5B 121.1(4)
C18B C13B N5B 120.1(4)
C8C C9C N10C 106.8(5)
C22B C23B C24B 118.8(4)
C22B C23B N10B 121.1(4)
C24B C23B N10B 120.2(4)
C13B C14B C15B 123.3(4)
C13C C14C C15C 123.1(4)
N2B C1B N5B 102.6(4)
N2B C1B Rh2 129.5(4)
N5B C1B Rh2 126.5(3)
C23B C22B C21B 122.7(4)
C20B C21B C22B 118.0(4)
C20B C21B C29B 123.7(4)
C22B C21B C29B 118.4(4)
N1A C18A C17A 112.3(5)
N1A C18A C13A 127.7(5)
C17A C18A C13A 119.8(5)
C17C C16C C15C 119.5(5)
O1A C33A C34A 128.3(5)
O1A C33A Rh1 123.2(4)
C34A C33A Rh1 108.4(4)
C14A C13A N5A 121.5(5)
C14A C13A C18A 117.2(6)
N5A C13A C18A 121.3(5)
C22A C23A N10A 120.5(5)
C22A C23A C24A 118.2(5)
N10A C23A C24A 121.3(5)
C8B C9B N10B 105.9(4)
N2A C1A N5A 103.5(4)
N2A C1A Rh1 130.1(4)
N5A C1A Rh1 125.9(4)
C31B C29B C30B 108.6(5)
C31B C29B C32B 108.1(5)
C30B C29B C32B 109.2(5)
C31B C29B C21B 109.6(5)
C30B C29B C21B 110.4(4)
C32B C29B C21B 110.8(4)
O2C C35C C34C 113.8(5)
O2C C35C C36C 122.4(6)
C34C C35C C36C 123.7(6)
C27B C25B C28B 108.9(5)
C27B C25B C26B 108.8(5)
C28B C25B C26B 105.6(5)
C27B C25B C15B 110.5(4)
C28B C25B C15B 112.8(4)
C26B C25B C15B 110.1(4)
C9B C8B N7B 108.1(4)
N1A C24A C19A 111.6(5)
N1A C24A C23A 128.8(5)
C19A C24A C23A 119.4(5)
C20A C19A C24A 120.7(5)
C20A C19A C17A 133.7(6)
C24A C19A C17A 105.5(5)
C16A C17A C18A 121.1(5)
C16A C17A C19A 133.3(6)
C18A C17A C19A 105.5(5)
C9C C8C N7C 107.1(4)
C8A C9A N10A 106.5(5)
O1C C33C C34C 127.8(5)
O1C C33C Rh3 123.6(4)
C34C C33C Rh3 108.6(4)
C21A C20A C19A 119.9(6)
C4B C3B N2B 107.5(4)
C16C C15C C14C 118.2(5)
C16C C15C C25C 123.0(5)
C14C C15C C25C 118.8(4)
C23A C22A C21A 123.3(5)
C9A C8A N7A 108.8(5)
C20A C21A C22A 118.3(5)
C20A C21A C29A 122.5(6)
C22A C21A C29A 119.1(5)
C13A C14A C15A 123.4(6)
C3A C4A N5A 107.4(5)
C3B C4B N5B 106.1(5)
C4A C3A N2A 108.0(5)
C35A C34A C33A 119.2(6)
C16A C15A C14A 119.4(6)
C16A C15A C25A 121.6(7)
C14A C15A C25A 119.0(6)
O1B C33B C34B 127.8(5)
O1B C33B Rh2 122.6(4)
C34B C33B Rh2 109.5(4)
C15A C16A C17A 119.1(6)
C32A C29A C30A 111.1(6)
C32A C29A C21A 111.5(5)
C30A C29A C21A 110.1(5)
C32A C29A C31A 106.0(6)
C30A C29A C31A 107.5(6)
C21A C29A C31A 110.4(5)
C33C C34C C35C 119.7(6)
O2B C35B C34B 118.9(5)
O2B C35B C36D 111.2(8)
C34B C35B C36D 129.0(9)
O2B C35B C36E 119.9(9)
C34B C35B C36E 119.0(10)
O2A C35A C34A 120.3(6)
O2A C35A C36A 112.7(8)
C34A C35A C36A 126.9(8)
C35B C34B C33B 118.2(6)
C1S O1S C4S 109.1(9)
C26C C25C C28C 109.1(8)
C26C C25C C15C 110.2(6)
C28C C25C C15C 112.0(5)
C26C C25C C27C 108.0(7)
C28C C25C C27C 108.0(7)
C15C C25C C27C 109.4(7)
C35C C36C C37F 122(2)
C35C C36C C37G 117.1(15)
C28A C25A C27A 112.2(9)
C28A C25A C26A 106.2(9)
C27A C25A C26A 104.8(8)
C28A C25A C15A 111.7(7)
C27A C25A C15A 109.0(7)
C26A C25A C15A 112.7(6)
O1S C1S C2S 108.8(8)
C3S C2S C1S 107.0(9)
O1S C4S C3S 107.4(9)
C35B C36D C37D 112.7(13)
C36D C37D C38D 115.0(15)
C39D C38D C37D 114.5(17)
C37E C36E C35B 107.1(13)
C36E C37E C38E 108.9(16)
C39E C38E C37E 116(2)
C37A C36A C35A 120.6(10)
C2S C3S C4S 102.3(10)

loop_
_geom_bond_atom_site_label_1
_geom_bond_atom_site_label_2
_geom_bond_distance
Rh3 C33C 1.993(6)
Rh3 N4 2.006(4)
Rh3 O2C 2.040(4)
Rh3 C1C 2.069(5)
Rh3 C6C 2.071(5)
C37F C38F 1.50(3)
C37F C36C 1.53(2)
C38F C39F 1.42(2)
C37G C38G 1.51(3)
C37G C36C 1.55(2)
C38G C39G 1.53(2)
Rh2 C33B 1.962(6)
Rh2 N00B 2.005(4)
Rh2 C6B 2.054(5)
Rh2 C1B 2.061(5)
Rh2 O2B 2.070(4)
C39A C38A 1.422(19)
C28A C25A 1.469(14)
C30C C29C 1.549(6)
Rh1 N1A 1.987(5)
Rh1 C33A 1.989(5)
Rh1 C1A 2.055(5)
Rh1 C6A 2.058(5)
Rh1 O2A 2.071(4)
N4 C24C 1.371(5)
N4 C18C 1.377(5)
N5C C1C 1.372(6)
N5C C4C 1.401(6)
N5C C13C 1.423(6)
C38A C37A 1.611(18)
N10C C6C 1.373(6)
N10C C9C 1.388(6)
N10C C23C 1.426(6)
O1A C33A 1.223(7)
N2C C1C 1.360(6)
N2C C3C 1.380(6)
N2C C11C 1.456(6)
O2B C35B 1.296(7)
C37A C36A 1.331(13)
N5B C1B 1.372(6)
N5B C4B 1.379(6)
N5B C13B 1.428(6)
N00B C18B 1.379(5)
N00B C24B 1.383(5)
O1C C33C 1.225(6)
O2C C35C 1.257(6)
N10B C6B 1.368(6)
N10B C9B 1.402(6)
N10B C23B 1.424(6)
N7C C6C 1.363(6)
N7C C8C 1.385(6)
N7C C12C 1.461(6)
N7B C8B 1.371(6)
N7B C6B 1.371(6)
N7B C12B 1.467(6)
N10A C6A 1.373(7)
N10A C9A 1.407(6)
N10A C23A 1.410(7)
N2B C3B 1.364(7)
N2B C1B 1.365(6)
N2B C11B 1.470(7)
C18C C17C 1.400(6)
C18C C13C 1.406(6)
C24C C19C 1.406(6)
C24C C23C 1.411(6)
O1B C33B 1.217(7)
N1A C18A 1.376(6)
N1A C24A 1.390(7)
N7A C6A 1.370(6)
N7A C8A 1.374(7)
N7A C12A 1.466(7)
N5A C1A 1.372(7)
N5A C13A 1.403(7)
N5A C4A 1.405(7)
C23C C22C 1.374(6)
C13C C14C 1.378(7)
C19C C20C 1.394(6)
C19C C17C 1.446(6)
O2A C35A 1.306(8)
N2A C1A 1.366(7)
N2A C3A 1.370(7)
N2A C11A 1.439(8)
C17C C16C 1.386(6)
C22C C21C 1.416(6)
C21C C20C 1.388(6)
C21C C29C 1.542(6)
C29C C32C 1.528(7)
C29C C31C 1.535(7)
C18B C13B 1.396(6)
C18B C17B 1.417(6)
C17B C16B 1.390(6)
C17B C19B 1.445(6)
C3C C4C 1.323(7)
C24B C23B 1.392(6)
C24B C19B 1.413(6)
C16B C15B 1.403(6)
C19B C20B 1.393(6)
C15B C14B 1.390(6)
C15B C25B 1.543(6)
C20B C21B 1.385(6)
C13B C14B 1.382(6)
C9C C8C 1.343(7)
C23B C22B 1.384(6)
C14C C15C 1.407(7)
C22B C21B 1.412(6)
C21B C29B 1.540(6)
C18A C17A 1.406(8)
C18A C13A 1.416(7)
C16C C15C 1.387(7)
C33A C34A 1.417(9)
C13A C14A 1.389(8)
C23A C22A 1.377(7)
C23A C24A 1.412(7)
C9B C8B 1.336(7)
C29B C31B 1.527(8)
C29B C30B 1.538(7)
C29B C32B 1.538(7)
C35C C34C 1.422(9)
C35C C36C 1.453(8)
C25B C27B 1.513(8)
C25B C28B 1.517(7)
C25B C26B 1.520(8)
C24A C19A 1.411(8)
C19A C20A 1.397(8)
C19A C17A 1.440(7)
C17A C16A 1.405(8)
C9A C8A 1.307(8)
C33C C34C 1.416(8)
C20A C21A 1.394(8)
C3B C4B 1.345(7)
C15C C25C 1.530(8)
C22A C21A 1.402(8)
C21A C29A 1.535(8)
C14A C15A 1.393(9)
C4A C3A 1.308(9)
C34A C35A 1.328(9)
C15A C16A 1.383(9)
C15A C25A 1.554(9)
C33B C34B 1.438(8)
C29A C32A 1.517(9)
C29A C30A 1.519(9)
C29A C31A 1.562(9)
C35B C34B 1.347(9)
C35B C36D 1.508(15)
C35B C36E 1.544(15)
C35A C36A 1.545(10)
O1S C1S 1.359(10)
O1S C4S 1.428(11)
C25C C26C 1.510(12)
C25C C28C 1.529(9)
C25C C27C 1.535(14)
C25A C27A 1.487(12)
C25A C26A 1.525(11)
C1S C2S 1.479(12)
C2S C3S 1.466(13)
C4S C3S 1.498(15)
C36D C37D 1.511(18)
C37D C38D 1.529(18)
C38D C39D 1.51(2)
C36E C37E 1.49(2)
C37E C38E 1.51(2)
C38E C39E 1.48(2)

loop_
_geom_torsion_atom_site_label_1
_geom_torsion_atom_site_label_2
_geom_torsion_atom_site_label_3
_geom_torsion_atom_site_label_4
_geom_torsion
C36C C37F C38F C39F -156(2)
C36C C37G C38G C39G 55(3)
C39A C38A C37A C36A -94(3)
C24C N4 C18C C17C -2.4(5)
Rh3 N4 C18C C17C -160.8(3)
C24C N4 C18C C13C 175.4(4)
Rh3 N4 C18C C13C 16.9(6)
C18C N4 C24C C19C 2.9(5)
Rh3 N4 C24C C19C 161.2(3)
C18C N4 C24C C23C -174.6(4)
Rh3 N4 C24C C23C -16.2(6)
N4 C24C C23C C22C 177.3(4)
C19C C24C C23C C22C -0.1(6)
N4 C24C C23C N10C -4.1(7)
C19C C24C C23C N10C 178.5(4)
C6C N10C C23C C22C -165.2(4)
C9C N10C C23C C22C 18.6(6)
C6C N10C C23C C24C 16.2(6)
C9C N10C C23C C24C -160.0(4)
N4 C18C C13C C14C -178.7(4)
C17C C18C C13C C14C -1.2(6)
N4 C18C C13C N5C 2.8(7)
C17C C18C C13C N5C -179.6(4)
C1C N5C C13C C14C 168.3(4)
C4C N5C C13C C14C -13.6(7)
C1C N5C C13C C18C -13.2(7)
C4C N5C C13C C18C 164.9(4)
N4 C24C C19C C20C -179.7(4)
C23C C24C C19C C20C -1.9(6)
N4 C24C C19C C17C -2.3(5)
C23C C24C C19C C17C 175.5(4)
C3C N2C C1C N5C 0.9(5)
C11C N2C C1C N5C -178.6(4)
C3C N2C C1C Rh3 174.7(3)
C11C N2C C1C Rh3 -4.8(7)
C4C N5C C1C N2C -1.1(5)
C13C N5C C1C N2C 177.1(4)
C4C N5C C1C Rh3 -175.1(3)
C13C N5C C1C Rh3 3.2(6)
N4 C18C C17C C16C -179.6(4)
C13C C18C C17C C16C 2.4(7)
N4 C18C C17C C19C 1.0(5)
C13C C18C C17C C19C -177.0(4)
C20C C19C C17C C16C -1.6(9)
C24C C19C C17C C16C -178.6(5)
C20C C19C C17C C18C 177.7(5)
C24C C19C C17C C18C 0.7(5)
C8C N7C C6C N10C 0.6(5)
C12C N7C C6C N10C 177.6(5)
C8C N7C C6C Rh3 -169.1(4)
C12C N7C C6C Rh3 8.0(7)
C9C N10C C6C N7C -0.3(5)
C23C N10C C6C N7C -176.9(4)
C9C N10C C6C Rh3 169.6(3)
C23C N10C C6C Rh3 -7.0(6)
C24C C23C C22C C21C 1.7(7)
N10C C23C C22C C21C -176.9(4)
C23C C22C C21C C20C -1.3(7)
C23C C22C C21C C29C 179.8(4)
C20C C21C C29C C32C 8.5(6)
C22C C21C C29C C32C -172.7(4)
C20C C21C C29C C31C -112.2(5)
C22C C21C C29C C31C 66.6(5)
C20C C21C C29C C30C 129.1(5)
C22C C21C C29C C30C -52.1(6)
C24B N00B C18B C13B 176.1(5)
Rh2 N00B C18B C13B 22.5(7)
C24B N00B C18B C17B -3.2(5)
Rh2 N00B C18B C17B -156.9(3)
C22C C21C C20C C19C -0.7(6)
C29C C21C C20C C19C 178.2(4)
C24C C19C C20C C21C 2.3(6)
C17C C19C C20C C21C -174.3(4)
N00B C18B C17B C16B 179.9(4)
C13B C18B C17B C16B 0.4(7)
N00B C18B C17B C19B 1.9(5)
C13B C18B C17B C19B -177.6(4)
C9B N10B C6B N7B -0.1(5)
C23B N10B C6B N7B -179.1(4)
C9B N10B C6B Rh2 172.8(3)
C23B N10B C6B Rh2 -6.1(7)
C8B N7B C6B N10B -0.3(5)
C12B N7B C6B N10B 177.4(4)
C8B N7B C6B Rh2 -173.0(4)
C12B N7B C6B Rh2 4.7(7)
C1C N2C C3C C4C -0.3(5)
C11C N2C C3C C4C 179.2(4)
C18B N00B C24B C23B -176.2(5)
Rh2 N00B C24B C23B -22.8(7)
C18B N00B C24B C19B 3.4(5)
Rh2 N00B C24B C19B 156.9(3)
N2C C3C C4C N5C -0.4(5)
C1C N5C C4C C3C 1.0(5)
C13C N5C C4C C3C -177.4(4)
C18B C17B C16B C15B -0.9(7)
C19B C17B C16B C15B 176.4(5)
N00B C24B C19B C20B 178.4(4)
C23B C24B C19B C20B -1.9(7)
N00B C24B C19B C17B -2.4(5)
C23B C24B C19B C17B 177.3(4)
C16B C17B C19B C20B 1.7(10)
C18B C17B C19B C20B 179.4(5)
C16B C17B C19B C24B -177.4(5)
C18B C17B C19B C24B 0.3(5)
C17B C16B C15B C14B 0.3(7)
C17B C16B C15B C25B -177.0(4)
C8A N7A C6A N10A -0.5(5)
C12A N7A C6A N10A 174.3(4)
C8A N7A C6A Rh1 -179.0(4)
C12A N7A C6A Rh1 -4.2(7)
C9A N10A C6A N7A 0.4(5)
C23A N10A C6A N7A -176.8(4)
C9A N10A C6A Rh1 179.0(3)
C23A N10A C6A Rh1 1.9(7)
C24B C19B C20B C21B 1.9(7)
C17B C19B C20B C21B -177.1(5)
N00B C18B C13B C14B -178.7(4)
C17B C18B C13B C14B 0.6(7)
N00B C18B C13B N5B 1.0(7)
C17B C18B C13B N5B -179.7(4)
C1B N5B C13B C14B 160.5(5)
C4B N5B C13B C14B -21.5(7)
C1B N5B C13B C18B -19.2(7)
C4B N5B C13B C18B 158.8(5)
C6C N10C C9C C8C -0.1(6)
C23C N10C C9C C8C 176.6(4)
N00B C24B C23B C22B -179.9(4)
C19B C24B C23B C22B 0.5(7)
N00B C24B C23B N10B 0.3(7)
C19B C24B C23B N10B -179.3(4)
C6B N10B C23B C22B -164.9(4)
C9B N10B C23B C22B 16.3(7)
C6B N10B C23B C24B 14.9(7)
C9B N10B C23B C24B -163.9(4)
C18B C13B C14B C15B -1.2(7)
N5B C13B C14B C15B 179.1(4)
C16B C15B C14B C13B 0.7(7)
C25B C15B C14B C13B 178.2(5)
C18C C13C C14C C15C -0.8(8)
N5C C13C C14C C15C 177.7(5)
C3B N2B C1B N5B -0.5(6)
C11B N2B C1B N5B -175.8(5)
C3B N2B C1B Rh2 166.3(4)
C11B N2B C1B Rh2 -9.0(8)
C4B N5B C1B N2B 1.1(5)
C13B N5B C1B N2B 179.3(4)
C4B N5B C1B Rh2 -166.3(4)
C13B N5B C1B Rh2 11.9(7)
C24B C23B C22B C21B 1.0(7)
N10B C23B C22B C21B -179.2(4)
C19B C20B C21B C22B -0.5(7)
C19B C20B C21B C29B 178.2(5)
C23B C22B C21B C20B -1.0(8)
C23B C22B C21B C29B -179.7(5)
C24A N1A C18A C17A -3.5(5)
Rh1 N1A C18A C17A -160.4(3)
C24A N1A C18A C13A 172.3(5)
Rh1 N1A C18A C13A 15.4(7)
C18C C17C C16C C15C -1.7(8)
C19C C17C C16C C15C 177.5(5)
C1A N5A C13A C14A 165.1(5)
C4A N5A C13A C14A -14.8(7)
C1A N5A C13A C18A -14.5(7)
C4A N5A C13A C18A 165.6(4)
N1A C18A C13A C14A -176.2(5)
C17A C18A C13A C14A -0.7(7)
N1A C18A C13A N5A 3.4(8)
C17A C18A C13A N5A 178.9(4)
C6A N10A C23A C22A -172.2(4)
C9A N10A C23A C22A 11.0(7)
C6A N10A C23A C24A 8.5(7)
C9A N10A C23A C24A -168.3(4)
C6B N10B C9B C8B 0.5(5)
C23B N10B C9B C8B 179.5(4)
C3A N2A C1A N5A 0.3(5)
C11A N2A C1A N5A -177.7(5)
C3A N2A C1A Rh1 173.5(4)
C11A N2A C1A Rh1 -4.5(8)
C13A N5A C1A N2A 179.3(4)
C4A N5A C1A N2A -0.8(5)
C13A N5A C1A Rh1 5.8(7)
C4A N5A C1A Rh1 -174.3(3)
C20B C21B C29B C31B -113.2(6)
C22B C21B C29B C31B 65.5(6)
C20B C21B C29B C30B 127.2(5)
C22B C21B C29B C30B -54.2(7)
C20B C21B C29B C32B 6.1(8)
C22B C21B C29B C32B -175.3(5)
Rh3 O2C C35C C34C -0.9(6)
Rh3 O2C C35C C36C -177.5(5)
C14B C15B C25B C27B -71.2(6)
C16B C15B C25B C27B 106.1(6)
C14B C15B C25B C28B 166.6(5)
C16B C15B C25B C28B -16.0(7)
C14B C15B C25B C26B 49.0(7)
C16B C15B C25B C26B -133.7(5)
N10B C9B C8B N7B -0.6(5)
C6B N7B C8B C9B 0.6(6)
C12B N7B C8B C9B -177.3(4)
C18A N1A C24A C19A 4.4(5)
Rh1 N1A C24A C19A 161.6(3)
C18A N1A C24A C23A -171.8(5)
Rh1 N1A C24A C23A -14.7(7)
C22A C23A C24A N1A 178.9(4)
N10A C23A C24A N1A -1.8(7)
C22A C23A C24A C19A 2.8(7)
N10A C23A C24A C19A -177.8(4)
N1A C24A C19A C20A 179.2(4)
C23A C24A C19A C20A -4.1(7)
N1A C24A C19A C17A -3.7(5)
C23A C24A C19A C17A 173.0(4)
N1A C18A C17A C16A 178.5(4)
C13A C18A C17A C16A 2.3(7)
N1A C18A C17A C19A 1.3(5)
C13A C18A C17A C19A -174.8(4)
C20A C19A C17A C16A 1.4(10)
C24A C19A C17A C16A -175.2(6)
C20A C19A C17A C18A 178.0(5)
C24A C19A C17A C18A 1.4(5)
N10C C9C C8C N7C 0.4(6)
C6C N7C C8C C9C -0.6(6)
C12C N7C C8C C9C -178.0(5)
C6A N10A C9A C8A -0.2(6)
C23A N10A C9A C8A 177.0(4)
C24A C19A C20A C21A 1.5(8)
C17A C19A C20A C21A -174.7(5)
C1B N2B C3B C4B -0.2(7)
C11B N2B C3B C4B 175.5(5)
C17C C16C C15C C14C -0.2(8)
C17C C16C C15C C25C 179.2(6)
C13C C14C C15C C16C 1.5(9)
C13C C14C C15C C25C -177.9(6)
N10A C23A C22A C21A -178.2(5)
C24A C23A C22A C21A 1.1(7)
N10A C9A C8A N7A -0.1(6)
C6A N7A C8A C9A 0.4(6)
C12A N7A C8A C9A -174.7(5)
C19A C20A C21A C22A 2.3(8)
C19A C20A C21A C29A -178.2(5)
C23A C22A C21A C20A -3.7(8)
C23A C22A C21A C29A 176.8(5)
N5A C13A C14A C15A 178.9(5)
C18A C13A C14A C15A -1.5(8)
C1A N5A C4A C3A 1.0(6)
C13A N5A C4A C3A -179.1(5)
N2B C3B C4B N5B 0.8(6)
C1B N5B C4B C3B -1.2(6)
C13B N5B C4B C3B -179.5(5)
N5A C4A C3A N2A -0.7(6)
C1A N2A C3A C4A 0.3(6)
C11A N2A C3A C4A 178.4(5)
O1A C33A C34A C35A -174.6(6)
Rh1 C33A C34A C35A 3.8(7)
C13A C14A C15A C16A 2.1(9)
C13A C14A C15A C25A -180.0(5)
C14A C15A C16A C17A -0.5(9)
C25A C15A C16A C17A -178.3(6)
C18A C17A C16A C15A -1.7(8)
C19A C17A C16A C15A 174.5(5)
C20A C21A C29A C32A 23.5(8)
C22A C21A C29A C32A -157.1(5)
C20A C21A C29A C30A -100.2(7)
C22A C21A C29A C30A 79.2(7)
C20A C21A C29A C31A 141.1(6)
C22A C21A C29A C31A -39.5(7)
O1C C33C C34C C35C -176.2(6)
Rh3 C33C C34C C35C 3.0(7)
O2C C35C C34C C33C -1.5(8)
C36C C35C C34C C33C 175.0(6)
Rh2 O2B C35B C34B 1.2(8)
Rh2 O2B C35B C36D -169.0(8)
Rh2 O2B C35B C36E 163.9(9)
Rh1 O2A C35A C34A -2.5(7)
Rh1 O2A C35A C36A 178.6(5)
C33A C34A C35A O2A -0.8(9)
C33A C34A C35A C36A 177.9(7)
O2B C35B C34B C33B -2.8(11)
C36D C35B C34B C33B 165.4(10)
C36E C35B C34B C33B -165.6(9)
O1B C33B C34B C35B -177.7(7)
Rh2 C33B C34B C35B 2.9(8)
C16C C15C C25C C26C -123.9(8)
C14C C15C C25C C26C 55.5(10)
C16C C15C C25C C28C -2.2(11)
C14C C15C C25C C28C 177.2(7)
C16C C15C C25C C27C 117.5(7)
C14C C15C C25C C27C -63.1(9)
O2C C35C C36C C37F 173.1(19)
C34C C35C C36C C37F -3(2)
O2C C35C C36C C37G 166.4(17)
C34C C35C C36C C37G -9.8(19)
C38F C37F C36C C35C 80(3)
C38G C37G C36C C35C 170(2)
C16A C15A C25A C28A -13.7(11)
C14A C15A C25A C28A 168.4(9)
C16A C15A C25A C27A 110.8(9)
C14A C15A C25A C27A -67.1(9)
C16A C15A C25A C26A -133.3(8)
C14A C15A C25A C26A 48.9(10)
C4S O1S C1S C2S -6.3(12)
O1S C1S C2S C3S -9.0(14)
C1S O1S C4S C3S 19.0(13)
O2B C35B C36D C37D 177.9(12)
C34B C35B C36D C37D 9(2)
C35B C36D C37D C38D 175.6(18)
C36D C37D C38D C39D -177(2)
O2B C35B C36E C37E 68.3(17)
C34B C35B C36E C37E -129.0(14)
C35B C36E C37E C38E 172(2)
C36E C37E C38E C39E -176(3)
C38A C37A C36A C35A -173.4(13)
O2A C35A C36A C37A 110.5(16)
C34A C35A C36A C37A -68.2(18)
C1S C2S C3S C4S 19.4(14)
O1S C4S C3S C2S -23.4(14)
